data_2102279
loop_
_publ_author_name
'Angel, R. J.'
'Bismayer, U.'
'Marshall, W. G.'

_publ_section_title
;
 Local and long-range order in ferroelastic lead phosphate at high
 pressure
;
_journal_issue 1
_journal_name_full 'Acta Crystallographica Section B'
_journal_page_first 1
_journal_page_last 9
_journal_paper_doi 10.1107/S0108768103026582
_journal_volume 60
_journal_year 2004
_chemical_formula_analytical 'Pb2.952 Ba0.048 P2 O8'
_chemical_formula_structural '(Pb0.984 Ba0.016)3 (PO4)2'
_chemical_formula_sum 'O8 P2 Pb3'
_chemical_formula_weight 811.54
_chemical_name_common 'Ba-doped lead phosphate'
_chemical_name_systematic ' ?'
_space_group_IT_number 15
_symmetry_cell_setting monoclinic
_symmetry_space_group_name_Hall '-C 2yc'
_symmetry_space_group_name_H-M 'C 1 2/c 1'
_cell_angle_alpha 90.0
_cell_angle_beta 102.373(11)
_cell_angle_gamma 90.0
_cell_formula_units_Z 4
_cell_length_a 13.8041(14)
_cell_length_b 5.6877(7)
_cell_length_c 9.4318(10)
_cell_measurement_pressure 100.
_cell_measurement_temperature 298
_cell_volume 723.32(14)
_cod_data_source_file ws5002.cif
_cod_data_source_block S4P7_phase_1
_cod_depositor_comments
;
The following automatic conversions were performed:
'_geom_bond_publ_flag' value 'N' changed to 'n' according to
'/home/saulius/struct/CIF-dictionaries/cif_core.dic' dictionary named
'cif_core.dic' version 2.4.1 from 2010-06-29 (185
times).

'_geom_angle_publ_flag' value 'N' changed to 'n' according to
'/home/saulius/struct/CIF-dictionaries/cif_core.dic' dictionary named
'cif_core.dic' version 2.4.1 from 2010-06-29 (6 times).

Automatic conversion script
Id: cif_fix_enum 1527 2010-12-29 10:47:43Z saulius 

The following automatic conversions were performed:

'_geom_bond_publ_flag' value 'N' changed to 'n' according to
/home/saulius/struct/CIF-dictionaries/cif_core.dic dictionary named
'cif_core.dic' version 2.4.1 from 2010-06-29 (185
times).

'_geom_angle_publ_flag' value 'N' changed to 'n' according
to /home/saulius/struct/CIF-dictionaries/cif_core.dic dictionary
named 'cif_core.dic' version 2.4.1 from 2010-06-29 (6 times).

Automatic conversion script
Id: cif_fix_values 1715 2011-07-08 13:25:40Z adriana 
;
_cod_original_cell_volume 723.32(10)
_cod_original_sg_symbol_H-M 'C 2/c'
_cod_database_code 2102279

loop_
_symmetry_equiv_pos_site_id
_symmetry_equiv_pos_as_xyz
1 +x,+y,+z
2 -x,+y,-z+1/2
-1 -x,-y,-z
-2 +x,-y,+z+1/2
101 +x+1/2,+y+1/2,+z
102 -x+1/2,+y+1/2,-z+1/2
-101 -x+1/2,-y+1/2,-z
-102 +x+1/2,-y+1/2,+z+1/2

loop_
_atom_site_label
_atom_site_fract_x
_atom_site_fract_y
_atom_site_fract_z
_atom_site_U_iso_or_equiv
_atom_site_thermal_displace_type
_atom_site_occupancy
_atom_site_type_symbol
Pb1 0.0 0.285(3) 0.25 0.030(2) Uiso 1.0 PB
Pb2 0.3179(5) 0.3062(16) 0.3512(10) 0.030(2) Uiso 1.0 PB
P 0.6035(4) 0.2591(15) 0.4495(7) 0.021(3) Uiso 1.0 P
O21 0.6510(8) 0.043(2) 0.3972(14) 0.024(2) Uiso 1.0 O
O22 0.6340(8) 0.478(2) 0.3768(12) 0.024(2) Uiso 1.0 O
O23 0.6380(8) 0.282(2) 0.6141(10) 0.024(2) Uiso 1.0 O
O1 0.4917(6) 0.234(2) 0.4106(13) 0.024(2) Uiso 1.0 O

loop_
_atom_type_symbol
Pb
P
O

loop_
_geom_angle_atom_site_label_1
_geom_angle_atom_site_label_2
_geom_angle_atom_site_label_3
_geom_angle_site_symmetry_1
_geom_angle_site_symmetry_3
_geom_angle
_geom_angle_publ_flag
O21 P O22 1_555 1_555 109.49(14) n
O21 P O23 1_555 1_555 109.53(13) n
O21 P O1 1_555 1_555 109.42(14) n
O22 P O23 1_555 1_555 109.44(13) n
O22 P O1 1_555 1_555 109.47(13) n
O23 P O1 1_555 1_555 109.48(15) n

loop_
_geom_bond_atom_site_label_1
_geom_bond_atom_site_label_2
_geom_bond_site_symmetry_2
_geom_bond_distance
_geom_bond_publ_flag
Pb1 Pb2 1_555 4.287(7) n
Pb1 Pb2 2_555 4.287(7) n
Pb1 Pb2 101_445 3.961(15) n
Pb1 Pb2 101_455 4.127(16) n
Pb1 Pb2 102_545 3.961(15) n
Pb1 Pb2 102_555 4.127(16) n
Pb1 Pb2 -101_556 4.085(8) n
Pb1 Pb2 -102_455 4.085(8) n
Pb1 P 101_445 3.659(15) n
Pb1 P 101_455 3.419(14) n
Pb1 P 102_545 3.659(15) n
Pb1 P 102_555 3.419(14) n
Pb1 P -101_556 3.446(6) n
Pb1 P -102_455 3.446(6) n
Pb1 O21 101_455 2.680(14) n
Pb1 O21 102_555 2.680(14) n
Pb1 O21 -101_556 4.398(11) n
Pb1 O21 -102_455 4.398(11) n
Pb1 O22 101_445 2.639(16) n
Pb1 O22 101_455 4.407(19) n
Pb1 O22 102_545 2.639(16) n
Pb1 O22 102_555 4.407(19) n
Pb1 O23 -101_556 2.543(12) n
Pb1 O23 -102_455 2.543(12) n
Pb1 O1 101_445 3.495(17) n
Pb1 O1 101_455 2.982(18) n
Pb1 O1 102_545 3.495(17) n
Pb1 O1 102_555 2.982(18) n
Pb1 O1 -101_556 3.181(12) n
Pb1 O1 -102_455 3.181(12) n
Pb2 Pb1 1_555 4.287(7) n
Pb2 Pb1 101_545 4.127(16) n
Pb2 Pb1 101_555 3.961(15) n
Pb2 Pb1 -101_556 4.085(8) n
Pb2 Pb2 102_545 3.702(10) n
Pb2 Pb2 102_555 3.702(10) n
Pb2 Pb2 -101_556 3.749(19) n
Pb2 P 1_555 3.862(9) n
Pb2 P 2_655 3.257(12) n
Pb2 P -1_656 3.765(12) n
Pb2 P -1_666 3.154(12) n
Pb2 P 101_455 4.174(12) n
Pb2 P -102_455 4.294(10) n
Pb2 O21 2_655 2.888(17) n
Pb2 O21 -1_656 3.055(16) n
Pb2 O21 -1_666 4.368(13) n
Pb2 O21 101_455 2.781(13) n
Pb2 O21 -102_455 4.489(16) n
Pb2 O22 1_555 4.428(12) n
Pb2 O22 2_655 2.575(15) n
Pb2 O22 -1_666 2.793(16) n
Pb2 O22 101_445 3.201(12) n
Pb2 O23 -1_656 3.401(15) n
Pb2 O23 -1_666 2.427(15) n
Pb2 O23 -102_455 3.005(11) n
Pb2 O1 1_555 2.380(11) n
Pb2 O1 2_655 3.995(14) n
Pb2 O1 -1_656 4.345(14) n
Pb2 O1 -1_666 4.033(15) n
P Pb1 101_545 3.419(14) n
P Pb1 101_555 3.659(15) n
P Pb1 -101_556 3.446(6) n
P Pb2 1_555 3.862(9) n
P Pb2 2_655 3.257(12) n
P Pb2 -1_656 3.765(12) n
P Pb2 -1_666 3.154(12) n
P Pb2 101_545 4.174(12) n
P Pb2 -102_556 4.294(10) n
P P 2_655 4.210(12) n
P P -1_656 4.351(13) n
P P -1_666 4.213(13) n
P P -101_656 3.952(10) n
P O21 1_555 1.524(10) n
P O21 2_655 4.430(16) n
P O21 -1_656 4.424(15) n
P O21 -2_556 4.475(11) n
P O21 -101_656 3.569(15) n
P O22 1_555 1.523(10) n
P O22 2_655 4.178(15) n
P O22 -1_666 4.240(15) n
P O22 -2_566 4.234(10) n
P O22 -101_656 3.884(14) n
P O23 1_555 1.528(9) n
P O23 -1_656 4.481(16) n
P O23 -1_666 4.177(16) n
P O23 -2_565 4.208(14) n
P O23 -101_656 3.749(14) n
P O1 1_555 1.515(8) n
P O1 2_655 3.372(15) n
P O1 -1_656 3.476(17) n
P O1 -1_666 3.538(17) n
O21 Pb1 101_545 2.680(14) n
O21 Pb1 -101_556 4.398(11) n
O21 Pb2 2_655 2.888(17) n
O21 Pb2 -1_656 3.055(16) n
O21 Pb2 -1_666 4.368(13) n
O21 Pb2 101_545 2.781(13) n
O21 Pb2 -102_556 4.489(16) n
O21 P 1_555 1.524(10) n
O21 P 2_655 4.430(16) n
O21 P -1_656 4.424(15) n
O21 P -2_555 4.475(11) n
O21 P -101_656 3.569(15) n
O21 O21 2_655 4.49(2) n
O21 O21 -101_646 4.48(2) n
O21 O21 -101_656 3.81(2) n
O21 O22 1_545 3.225(11) n
O21 O22 1_555 2.488(11) n
O21 O22 102_645 4.348(11) n
O21 O22 -101_656 3.264(17) n
O21 O23 1_555 2.493(11) n
O21 O23 -1_656 4.377(15) n
O21 O23 -2_555 3.219(16) n
O21 O23 -101_656 3.101(14) n
O21 O1 1_555 2.481(11) n
O21 O1 2_655 3.322(14) n
O21 O1 -1_656 3.345(16) n
O22 Pb1 101_545 4.407(19) n
O22 Pb1 101_555 2.639(16) n
O22 Pb2 1_555 4.428(12) n
O22 Pb2 2_655 2.575(15) n
O22 Pb2 -1_666 2.793(16) n
O22 Pb2 101_555 3.201(12) n
O22 P 1_555 1.523(10) n
O22 P 2_655 4.178(15) n
O22 P -1_666 4.240(15) n
O22 P -2_565 4.234(10) n
O22 P -101_656 3.884(14) n
O22 O21 1_555 2.488(11) n
O22 O21 1_565 3.225(11) n
O22 O21 102_655 4.348(11) n
O22 O21 -101_656 3.264(17) n
O22 O22 2_655 3.95(2) n
O22 O22 -101_656 4.38(2) n
O22 O23 1_555 2.491(11) n
O22 O23 -1_666 4.015(16) n
O22 O23 -2_565 2.841(15) n
O22 O23 -101_656 3.460(16) n
O22 O1 1_555 2.481(11) n
O22 O1 2_655 3.204(13) n
O22 O1 -1_666 3.347(17) n
O23 Pb1 -101_556 2.543(12) n
O23 Pb2 -1_656 3.401(15) n
O23 Pb2 -1_666 2.427(15) n
O23 Pb2 -102_556 3.005(11) n
O23 P 1_555 1.528(9) n
O23 P -1_656 4.481(16) n
O23 P -1_666 4.177(16) n
O23 P -2_566 4.208(14) n
O23 P -101_656 3.749(14) n
O23 O21 1_555 2.493(11) n
O23 O21 -1_656 4.377(15) n
O23 O21 -2_556 3.219(16) n
O23 O21 -101_656 3.101(14) n
O23 O22 1_555 2.491(11) n
O23 O22 -1_666 4.015(16) n
O23 O22 -2_566 2.841(15) n
O23 O22 -101_656 3.460(16) n
O23 O23 -101_656 4.14(2) n
O23 O1 1_555 2.485(9) n
O23 O1 -1_656 3.418(18) n
O23 O1 -1_666 3.267(19) n
O1 Pb1 101_545 2.982(18) n
O1 Pb1 101_555 3.495(17) n
O1 Pb1 -101_556 3.181(12) n
O1 Pb2 1_555 2.380(11) n
O1 Pb2 2_655 3.995(14) n
O1 Pb2 -1_656 4.345(14) n
O1 Pb2 -1_666 4.033(15) n
O1 P 1_555 1.515(8) n
O1 P 2_655 3.372(15) n
O1 P -1_656 3.476(17) n
O1 P -1_666 3.538(17) n
O1 O21 1_555 2.481(11) n
O1 O21 2_655 3.322(14) n
O1 O21 -1_656 3.345(16) n
O1 O22 1_555 2.481(11) n
O1 O22 2_655 3.204(13) n
O1 O22 -1_666 3.347(17) n
O1 O23 1_555 2.485(9) n
O1 O23 -1_656 3.418(18) n
O1 O23 -1_666 3.267(19) n
O1 O1 2_655 3.09(2) n
O1 O1 -1_656 3.13(2) n
O1 O1 -1_666 3.45(3) n
